data_1548469
loop_
_publ_author_name
'Luca Bindi'
'Ming Chen'
'Xiande Xie'

_publ_section_title
;
 Discovery of the Fe-analogue of akimotoite in the shocked Suizhou L6
 chondrite
;
_journal_name_full 'Scientific Reports'
_journal_page_first 42674
_journal_paper_doi 10.1038/srep42674
_journal_volume 7
_journal_year 2017
_chemical_formula_sum 'Fe0.48 Mg0.52 O3 Si'
_chemical_formula_weight 115.528
_chemical_name_mineral hemleyite
_space_group_IT_number 148
_symmetry_cell_setting trigonal
_symmetry_Int_Tables_number 148
_symmetry_space_group_name_Hall '-R 3'
_symmetry_space_group_name_H-M 'R -3 :H'
_cell_angle_alpha 90.
_cell_angle_beta 90.
_cell_angle_gamma 120.
_cell_formula_units_Z 6
_cell_length_a 4.7483(5)
_cell_length_b 4.7483(5)
_cell_length_c 13.665(1)
_cell_volume 266.82(4)
_diffrn_ambient_temperature 296
_diffrn_radiation_probe x-ray
_diffrn_radiation_type MoK\a
_diffrn_radiation_wavelength 0.71073
_exptl_absorpt_coefficient_mu 4.876
_exptl_crystal_density_diffrn 4.314
_exptl_crystal_density_method 'Not Measured'
_exptl_crystal_F_000 340
_refine_ls_number_parameters 17
_refine_ls_number_reflns 187
_refine_ls_R_factor_all 0.0892
_refine_ls_R_factor_gt 0.0593
_cod_data_source_file Sci-Rep-2017-7-42674.cif
_cod_data_source_block hemleyite
_cod_original_cell_volume 266.82(6)
_cod_original_sg_symbol_H-M 'R -3'
_cod_original_formula_sum 'Fe0.48 Mg0.52 Si O3'
_cod_database_code 1548469

loop_
_space_group_symop_id
_space_group_symop_operation_xyz
1 x,y,z
2 -y,x-y,z
3 -x+y,-x,z
4 -x,-y,-z
5 y,-x+y,-z
6 x-y,x,-z
7 1/3+x,2/3+y,2/3+z
8 1/3-y,2/3+x-y,2/3+z
9 1/3-x+y,2/3-x,2/3+z
10 1/3-x,2/3-y,2/3-z
11 1/3+y,2/3-x+y,2/3-z
12 1/3+x-y,2/3+x,2/3-z
13 2/3+x,1/3+y,1/3+z
14 2/3-y,1/3+x-y,1/3+z
15 2/3-x+y,1/3-x,1/3+z
16 2/3-x,1/3-y,1/3-z
17 2/3+y,1/3-x+y,1/3-z
18 2/3+x-y,1/3+x,1/3-z

loop_
_atom_site_aniso_label
_atom_site_aniso_U_11
_atom_site_aniso_U_22
_atom_site_aniso_U_33
_atom_site_aniso_U_23
_atom_site_aniso_U_13
_atom_site_aniso_U_12
Fe 0.0222(11) 0.0222(11) 0.0236(13) 0.0000 0.0000 0.0111(5)
Si 0.0214(12) 0.0214(12) 0.0193(14) 0.0000 0.0000 0.0107(6)
Mg 0.0222(11) 0.0222(11) 0.0236(13) 0.0000 0.0000 0.0111(5)
O 0.024(3) 0.027(3) 0.029(2) 0.0000(19) -0.0005(18) 0.012(2)

loop_
_atom_site_label
_atom_site_type_symbol
_atom_site_thermal_displace_type
_atom_site_fract_x
_atom_site_fract_y
_atom_site_fract_z
_atom_site_occupancy
_atom_site_U_iso_or_equiv
_atom_site_calc_flag
_atom_site_refinement_flags
_atom_site_disorder_assembly
_atom_site_disorder_group
Fe Fe Uani 0.00000 0.00000 0.3585(2) 0.480 0.0227(7) . . . .
Si Si Uani 0.00000 0.00000 0.1567(2) 1.000 0.0207(7) . . . .
Mg Mg Uani 0.00000 0.00000 0.3585(2) 0.520 0.0227(7) . . . .
O O Uani 0.3260(10) 0.2980(10) 0.2351(3) 1.000 0.0270(16) . . . .

loop_
_geom_angle_atom_site_label_1
_geom_angle_atom_site_label_2
_geom_angle_atom_site_label_3
_geom_angle
_geom_angle_site_symmetry_1
_geom_angle_site_symmetry_2
_geom_angle_site_symmetry_3
_geom_angle_publ_flag
Si Fe O 41.39(12) . . . yes
Si Fe O 41.39(14) . . 2_555 yes
Si Fe O 41.39(12) . . 3_555 yes
Fe Fe Si 75.93(8) 10_445 . . yes
Fe Fe Si 75.93(8) 10_545 . . yes
Fe Fe Si 75.93(8) 10_555 . . yes
Si Fe O 119.95(14) . . 10_555 yes
Si Fe O 119.95(15) . . 11_445 yes
Si Fe O 119.96(16) . . 12_545 yes
O Fe O 69.9(2) . . 2_555 yes
O Fe O 69.86(17) . . 3_555 yes
Fe Fe O 113.33(16) 10_445 . . yes
Fe Fe O 76.58(14) 10_545 . . yes
Fe Fe O 44.66(12) 10_555 . . yes
O Fe O 96.81(17) . . 10_555 yes
O Fe O 161.2(2) . . 11_445 yes
O Fe O 93.38(19) . . 12_545 yes
O Fe O 69.9(2) 2_555 . 3_555 yes
Fe Fe O 44.66(15) 10_445 . 2_555 yes
Fe Fe O 113.33(17) 10_545 . 2_555 yes
Fe Fe O 76.58(16) 10_555 . 2_555 yes
O Fe O 93.4(2) 2_555 . 10_555 yes
O Fe O 96.8(2) 2_555 . 11_445 yes
O Fe O 161.2(2) 2_555 . 12_545 yes
Fe Fe O 76.58(18) 10_445 . 3_555 yes
Fe Fe O 44.66(18) 10_545 . 3_555 yes
Fe Fe O 113.33(15) 10_555 . 3_555 yes
O Fe O 161.2(2) 3_555 . 10_555 yes
O Fe O 93.38(19) 3_555 . 11_445 yes
O Fe O 96.8(2) 3_555 . 12_545 yes
Fe Fe Fe 114.29(5) 10_445 . 10_545 yes
Fe Fe Fe 114.29(5) 10_445 . 10_555 yes
Fe Fe O 97.82(15) 10_445 . 10_555 yes
Fe Fe O 52.15(15) 10_445 . 11_445 yes
Fe Fe O 147.34(14) 10_445 . 12_545 yes
Fe Fe Fe 114.29(5) 10_545 . 10_555 yes
Fe Fe O 147.34(16) 10_545 . 10_555 yes
Fe Fe O 97.83(17) 10_545 . 11_445 yes
Fe Fe O 52.16(14) 10_545 . 12_545 yes
Fe Fe O 52.15(13) 10_555 . 10_555 yes
Fe Fe O 147.33(17) 10_555 . 11_445 yes
Fe Fe O 97.82(12) 10_555 . 12_545 yes
O Fe O 97.2(2) 10_555 . 11_445 yes
O Fe O 97.2(2) 10_555 . 12_545 yes
O Fe O 97.3(2) 11_445 . 12_545 yes
Fe Si O 54.21(15) . . . yes
Fe Si O 54.21(16) . . 2_555 yes
Fe Si O 54.21(15) . . 3_555 yes
Fe Si Si 84.34(8) . . 16_445 yes
Fe Si Si 84.34(8) . . 16_455 yes
Fe Si Si 84.34(8) . . 16_555 yes
Fe Si O 117.42(17) . . 16_555 yes
Fe Si O 117.43(17) . . 17_455 yes
Fe Si O 117.42(16) . . 18_445 yes
O Si O 89.3(2) . . 2_555 yes
O Si O 89.3(2) . . 3_555 yes
Si Si O 127.44(17) 16_445 . . yes
Si Si O 90.28(17) 16_455 . . yes
Si Si O 38.19(16) 16_555 . . yes
O Si O 78.9(2) . . 16_555 yes
O Si O 91.2(2) . . 17_455 yes
O Si O 168.2(2) . . 18_445 yes
O Si O 89.3(3) 2_555 . 3_555 yes
Si Si O 90.28(19) 16_445 . 2_555 yes
Si Si O 38.19(17) 16_455 . 2_555 yes
Si Si O 127.4(2) 16_555 . 2_555 yes
O Si O 168.2(2) 2_555 . 16_555 yes
O Si O 78.9(2) 2_555 . 17_455 yes
O Si O 91.2(3) 2_555 . 18_445 yes
Si Si O 38.19(16) 16_445 . 3_555 yes
Si Si O 127.4(2) 16_455 . 3_555 yes
Si Si O 90.3(2) 16_555 . 3_555 yes
O Si O 91.2(2) 3_555 . 16_555 yes
O Si O 168.2(3) 3_555 . 17_455 yes
O Si O 78.9(2) 3_555 . 18_445 yes
Si Si Si 119.04(2) 16_445 . 16_455 yes
Si Si Si 119.04(2) 16_445 . 16_555 yes
Si Si O 97.39(14) 16_445 . 16_555 yes
Si Si O 139.9(2) 16_445 . 17_455 yes
Si Si O 40.73(17) 16_445 . 18_445 yes
Si Si Si 119.04(2) 16_455 . 16_555 yes
Si Si O 139.94(16) 16_455 . 16_555 yes
Si Si O 40.74(17) 16_455 . 17_455 yes
Si Si O 97.4(2) 16_455 . 18_445 yes
Si Si O 40.74(15) 16_555 . 16_555 yes
Si Si O 97.40(19) 16_555 . 17_455 yes
Si Si O 139.9(2) 16_555 . 18_445 yes
O Si O 100.5(2) 16_555 . 17_455 yes
O Si O 100.5(3) 16_555 . 18_445 yes
O Si O 100.5(3) 17_455 . 18_445 yes
O Mg O 97.2(2) 10_555 . 11_445 yes
O Mg O 97.2(2) 10_555 . 12_545 yes
O Mg O 97.3(2) 11_445 . 12_545 yes
Fe O Si 84.40(19) . . . yes
Fe O Fe 83.19(17) . . 10_555 yes
Fe O Si 136.2(3) . . 16_555 yes
Fe O Si 127.3(3) 10_555 . . yes
Si O Si 101.1(2) . . 16_555 yes
Fe O Si 122.5(2) 10_555 . 16_555 yes

loop_
_geom_bond_atom_site_label_1
_geom_bond_atom_site_label_2
_geom_bond_distance
_geom_bond_site_symmetry_1
_geom_bond_site_symmetry_2
_geom_bond_publ_flag
Fe Si 2.758(4) . . yes
Fe O 2.248(5) . . yes
Fe O 2.248(5) . 2_555 yes
Fe O 2.248(5) . 3_555 yes
Fe Fe 2.8263(10) . 10_445 yes
Fe Fe 2.8263(10) . 10_545 yes
Fe Fe 2.8263(10) . 10_555 yes
Fe O 2.001(5) . 10_555 yes
Fe O 2.001(6) . 11_445 yes
Fe O 2.000(7) . 12_545 yes
Si O 1.832(5) . . yes
Si O 1.832(6) . 2_555 yes
Si O 1.832(5) . 3_555 yes
Si Si 2.7549(5) . 16_445 yes
Si Si 2.7549(5) . 16_455 yes
Si Si 2.7549(5) . 16_555 yes
Si O 1.736(5) . 16_555 yes
Si O 1.735(6) . 17_455 yes
Si O 1.736(5) . 18_445 yes
Mg O 2.001(5) . 10_555 yes
Mg O 2.001(6) . 11_445 yes
Mg O 2.000(7) . 12_545 yes
